data_1563843
loop_
_publ_author_name
'Huang, Chao'
'Yang, Jin'
'Chen, Jin-Lian'
'Chen, Dong-Mei'
'Zhu, Bi-Xue'

_publ_section_title
;
 Synthesis and crystal structures of metallomacrocyclic and helical Hg(II)
 complexes with two bis(pyridylurea) ligands
;
_journal_name_full 'Inorganica Chimica Acta'
_journal_page_first 252
_journal_page_last 257
_journal_paper_doi 10.1016/j.ica.2018.08.020
_journal_volume 483
_journal_year 2018
_chemical_formula_moiety 'C66 H62 Cl4 Hg2 N14 O10'
_chemical_formula_sum 'C66 H62 Cl4 Hg2 N14 O10'
_chemical_formula_weight 1754.28
_space_group_IT_number 2
_space_group_name_Hall '-P 1'
_space_group_name_H-M_alt 'P -1'
_symmetry_cell_setting triclinic
_symmetry_space_group_name_H-M 'P -1'
_atom_sites_solution_hydrogens geom
_atom_sites_solution_primary direct
_atom_sites_solution_secondary difmap
_audit_creation_method SHELXL-97
_cell_angle_alpha 83.253(2)
_cell_angle_beta 88.625(2)
_cell_angle_gamma 68.291(2)
_cell_formula_units_Z 1
_cell_length_a 8.0211(8)
_cell_length_b 9.5947(9)
_cell_length_c 23.143(2)
_cell_measurement_reflns_used 21945
_cell_measurement_temperature 296(2)
_cell_measurement_theta_max 26.00
_cell_measurement_theta_min 1.77
_cell_volume 1642.9(3)
_computing_cell_refinement 'SMART (Bruker, 2002)'
_computing_data_collection 'SMART (Bruker, 2002)'
_computing_data_reduction 'SMART (Bruker, 2002)'
_computing_molecular_graphics 'Ortep-3 for Windows (Farrugia, 1997)'
_computing_publication_material 'Ortep-3 for Windows (Farrugia, 1997)'
_computing_structure_refinement 'SHELXL-97 (Sheldrick, 1997)'
_computing_structure_solution 'SHELXL-97 (Sheldrick, 1997)'
_diffrn_ambient_temperature 296(2)
_diffrn_measured_fraction_theta_full 0.998
_diffrn_measured_fraction_theta_max 0.998
_diffrn_measurement_device_type 'Bruker APEX II CCD Area Detector'
_diffrn_measurement_method '\f and \w scan'
_diffrn_radiation_monochromator graphite
_diffrn_radiation_source 'fine-focus sealed tube'
_diffrn_radiation_type MoK\a
_diffrn_radiation_wavelength 0.71073
_diffrn_reflns_av_R_equivalents 0.0610
_diffrn_reflns_av_sigmaI/netI 0.0622
_diffrn_reflns_limit_h_max 9
_diffrn_reflns_limit_h_min -9
_diffrn_reflns_limit_k_max 11
_diffrn_reflns_limit_k_min -11
_diffrn_reflns_limit_l_max 28
_diffrn_reflns_limit_l_min -28
_diffrn_reflns_number 21945
_diffrn_reflns_theta_full 26.00
_diffrn_reflns_theta_max 26.00
_diffrn_reflns_theta_min 1.77
_diffrn_standards_interval_count 0
_diffrn_standards_interval_time 0
_diffrn_standards_number 0
_exptl_absorpt_coefficient_mu 4.900
_exptl_absorpt_process_details 'SADABS (Sheldrick,1997)'
_exptl_crystal_colour COLOURLESS
_exptl_crystal_density_diffrn 1.773
_exptl_crystal_density_method 'not measured'
_exptl_crystal_description prism
_exptl_crystal_F_000 864
_exptl_crystal_size_max 0.21
_exptl_crystal_size_mid 0.20
_exptl_crystal_size_min 0.19
_refine_diff_density_max 1.537
_refine_diff_density_min -0.742
_refine_diff_density_rms 0.125
_refine_ls_extinction_method none
_refine_ls_goodness_of_fit_ref 1.034
_refine_ls_hydrogen_treatment mixed
_refine_ls_matrix_type full
_refine_ls_number_parameters 433
_refine_ls_number_reflns 6428
_refine_ls_number_restraints 0
_refine_ls_restrained_S_all 1.034
_refine_ls_R_factor_all 0.0741
_refine_ls_R_factor_gt 0.0506
_refine_ls_shift/su_max 0.006
_refine_ls_shift/su_mean 0.000
_refine_ls_structure_factor_coef Fsqd
_refine_ls_weighting_details 'calc w=1/[\s^2^(Fo^2^)+(0.0648P)^2^+1.7976P] where P=(Fo^2^+2Fc^2^)/3'
_refine_ls_weighting_scheme calc
_refine_ls_wR_factor_gt 0.1169
_refine_ls_wR_factor_ref 0.1234
_reflns_number_gt 4956
_reflns_number_total 6428
_reflns_threshold_expression >2sigma(I)
_cod_data_source_file ICA-2018-483-252.cif
_cod_data_source_block 1
_cod_database_code 1563843

loop_
_symmetry_equiv_pos_as_xyz
'x, y, z'
'-x, -y, -z'

loop_
_atom_site_label
_atom_site_type_symbol
_atom_site_fract_x
_atom_site_fract_y
_atom_site_fract_z
_atom_site_U_iso_or_equiv
_atom_site_adp_type
_atom_site_occupancy
_atom_site_symmetry_multiplicity
_atom_site_calc_flag
_atom_site_refinement_flags
_atom_site_disorder_assembly
_atom_site_disorder_group
C1 C 0.9608(10) -0.3158(7) 0.4551(3) 0.0464(18) Uani 1 1 d . . .
H1 H 1.0366 -0.3798 0.4849 0.056 Uiso 1 1 calc R . .
C2 C 0.9629(11) -0.3654(8) 0.4013(3) 0.053(2) Uani 1 1 d . . .
H2 H 1.0375 -0.4631 0.3956 0.064 Uiso 1 1 calc R . .
C3 C 0.8573(10) -0.2730(8) 0.3570(3) 0.0475(18) Uani 1 1 d . . .
H3 H 0.8590 -0.3070 0.3209 0.057 Uiso 1 1 calc R . .
C4 C 0.7472(9) -0.1279(8) 0.3655(3) 0.0385(16) Uani 1 1 d . . .
C5 C 0.7493(9) -0.0867(7) 0.4209(3) 0.0391(16) Uani 1 1 d . . .
H5 H 0.6747 0.0102 0.4277 0.047 Uiso 1 1 calc R . .
C6 C 0.5982(10) -0.0451(8) 0.2683(3) 0.0440(17) Uani 1 1 d . . .
C7 C 0.4789(9) 0.0879(7) 0.1731(3) 0.0394(16) Uani 1 1 d . . .
C8 C 0.3726(11) 0.0151(8) 0.1563(3) 0.0496(19) Uani 1 1 d . . .
H8 H 0.3287 -0.0400 0.1842 0.060 Uiso 1 1 calc R . .
C9 C 0.3305(10) 0.0237(8) 0.0977(4) 0.0507(19) Uani 1 1 d . . .
H9 H 0.2615 -0.0280 0.0862 0.061 Uiso 1 1 calc R . .
C10 C 0.3902(9) 0.1074(8) 0.0575(3) 0.0433(17) Uani 1 1 d . . .
H10 H 0.3571 0.1164 0.0186 0.052 Uiso 1 1 calc R . .
C11 C 0.5002(9) 0.1802(7) 0.0734(3) 0.0392(16) Uani 1 1 d . . .
H11 H 0.5424 0.2362 0.0454 0.047 Uiso 1 1 calc R . .
C12 C 0.5456(8) 0.1681(6) 0.1312(3) 0.0326(14) Uani 1 1 d . . .
C13 C 0.7049(9) 0.3383(7) 0.1195(3) 0.0344(15) Uani 1 1 d . . .
C14 C 0.8811(9) 0.3118(9) 0.1044(3) 0.0463(18) Uani 1 1 d . . .
H14 H 0.9682 0.2151 0.1114 0.056 Uiso 1 1 calc R . .
C15 C 0.9263(11) 0.4296(10) 0.0790(4) 0.057(2) Uani 1 1 d . . .
H15 H 1.0448 0.4137 0.0697 0.068 Uiso 1 1 calc R . .
C16 C 0.7962(11) 0.5699(9) 0.0677(4) 0.057(2) Uani 1 1 d . . .
H16 H 0.8260 0.6489 0.0494 0.068 Uiso 1 1 calc R . .
C17 C 0.6213(10) 0.5961(8) 0.0832(3) 0.0484(18) Uani 1 1 d . . .
H17 H 0.5345 0.6928 0.0758 0.058 Uiso 1 1 calc R . .
C18 C 0.5738(8) 0.4791(7) 0.1098(3) 0.0336(14) Uani 1 1 d . . .
C19 C 0.2609(8) 0.6283(7) 0.1130(3) 0.0358(15) Uani 1 1 d . . .
C20 C 0.2005(9) 0.6774(8) 0.0566(3) 0.0413(16) Uani 1 1 d . . .
H20 H 0.2612 0.6240 0.0266 0.050 Uiso 1 1 calc R . .
C21 C 0.0505(9) 0.8056(8) 0.0446(3) 0.0443(17) Uani 1 1 d . . .
H21 H 0.0111 0.8403 0.0062 0.053 Uiso 1 1 calc R . .
C22 C -0.0421(9) 0.8832(8) 0.0890(3) 0.0474(18) Uani 1 1 d . . .
H22 H -0.1441 0.9698 0.0805 0.057 Uiso 1 1 calc R . .
C23 C 0.0159(9) 0.8329(8) 0.1460(3) 0.0484(18) Uani 1 1 d . . .
H23 H -0.0494 0.8843 0.1758 0.058 Uiso 1 1 calc R . .
C24 C 0.1724(9) 0.7049(7) 0.1595(3) 0.0358(15) Uani 1 1 d . . .
C25 C 0.2219(10) 0.7276(8) 0.2616(3) 0.0422(17) Uani 1 1 d . . .
C26 C 0.3533(9) 0.6936(7) 0.3605(3) 0.0376(15) Uani 1 1 d . . .
C27 C 0.2604(10) 0.8397(7) 0.3750(3) 0.0411(16) Uani 1 1 d . . .
H27 H 0.1727 0.9084 0.3494 0.049 Uiso 1 1 calc R . .
C28 C 0.4209(9) 0.7850(8) 0.4614(3) 0.0422(16) Uani 1 1 d . . .
H28 H 0.4446 0.8160 0.4958 0.051 Uiso 1 1 calc R . .
C29 C 0.5164(10) 0.6412(8) 0.4499(3) 0.0481(18) Uani 1 1 d . . .
H29 H 0.6044 0.5754 0.4761 0.058 Uiso 1 1 calc R . .
C30 C 0.4816(10) 0.5948(8) 0.3995(3) 0.0487(18) Uani 1 1 d . . .
H30 H 0.5446 0.4964 0.3915 0.058 Uiso 1 1 calc R . .
C31 C 1.0004(19) 0.4332(19) 0.2403(6) 0.131(6) Uani 1 1 d . . .
H31A H 1.1205 0.3599 0.2401 0.196 Uiso 1 1 calc R . .
H31B H 0.9919 0.4984 0.2696 0.196 Uiso 1 1 calc R . .
H31C H 0.9711 0.4921 0.2028 0.196 Uiso 1 1 calc R . .
C32 C 0.9537(19) 0.2002(12) 0.2611(5) 0.122(5) Uani 1 1 d . . .
H32A H 1.0812 0.1711 0.2573 0.184 Uiso 1 1 calc R . .
H32B H 0.9081 0.1581 0.2324 0.184 Uiso 1 1 calc R . .
H32C H 0.9278 0.1633 0.2993 0.184 Uiso 1 1 calc R . .
C33 C 0.7024(17) 0.4328(13) 0.2554(5) 0.103(4) Uani 1 1 d . . .
H33 H 0.6640 0.5376 0.2502 0.123 Uiso 1 1 calc R . .
Cl1 Cl -0.1570(3) 1.2389(3) 0.41290(11) 0.0715(6) Uani 1 1 d . . .
Cl2 Cl 0.3445(3) 1.2601(2) 0.39338(10) 0.0574(5) Uani 1 1 d . . .
Hg1 Hg 0.15550(4) 1.12633(3) 0.439332(13) 0.04895(13) Uani 1 1 d . . .
N1 N 0.8517(8) -0.1775(6) 0.4650(2) 0.0431(14) Uani 1 1 d . . .
N2 N 0.6397(9) -0.0201(6) 0.3233(3) 0.0495(16) Uani 1 1 d . . .
H2A H 0.5941 0.0712 0.3318 0.059 Uiso 1 1 calc R . .
N3 N 0.5228(9) 0.0864(6) 0.2320(2) 0.0472(15) Uani 1 1 d . . .
H3A H 0.5014 0.1710 0.2454 0.057 Uiso 1 1 calc R . .
N4 N 0.2475(8) 0.6465(6) 0.2156(2) 0.0462(15) Uani 1 1 d . . .
H4 H 0.3148 0.5524 0.2212 0.055 Uiso 1 1 calc R . .
N5 N 0.3243(9) 0.6410(6) 0.3095(3) 0.0486(15) Uani 1 1 d . . .
H5A H 0.3748 0.5455 0.3076 0.058 Uiso 1 1 calc R . .
N6 N 0.2950(8) 0.8823(6) 0.4248(2) 0.0402(13) Uani 1 1 d . . .
N7 N 0.8737(8) 0.3549(7) 0.2530(3) 0.0480(15) Uani 1 1 d . . .
O1 O 0.6270(8) -0.1698(5) 0.2547(2) 0.0635(16) Uani 1 1 d . . .
O2 O 0.6678(6) 0.2221(5) 0.1516(2) 0.0416(11) Uani 1 1 d . . .
O3 O 0.4051(6) 0.4941(5) 0.1284(2) 0.0403(11) Uani 1 1 d . . .
O4 O 0.1233(8) 0.8590(6) 0.2614(2) 0.0571(14) Uani 1 1 d . . .
O5 O 0.5809(8) 0.3718(7) 0.2647(3) 0.0607(15) Uani 1 1 d . . .

loop_
_atom_site_aniso_label
_atom_site_aniso_U_11
_atom_site_aniso_U_22
_atom_site_aniso_U_33
_atom_site_aniso_U_23
_atom_site_aniso_U_13
_atom_site_aniso_U_12
C1 0.056(5) 0.031(4) 0.045(4) 0.005(3) -0.004(4) -0.010(3)
C2 0.062(5) 0.033(4) 0.055(5) -0.011(4) 0.012(4) -0.005(4)
C3 0.052(4) 0.045(4) 0.035(4) -0.005(3) 0.000(3) -0.007(4)
C4 0.047(4) 0.040(4) 0.031(4) -0.005(3) 0.010(3) -0.020(3)
C5 0.042(4) 0.028(3) 0.041(4) -0.005(3) -0.001(3) -0.006(3)
C6 0.052(4) 0.045(4) 0.030(4) 0.002(3) 0.010(3) -0.015(3)
C7 0.040(4) 0.035(4) 0.036(4) -0.004(3) 0.004(3) -0.006(3)
C8 0.062(5) 0.044(4) 0.046(5) 0.004(3) 0.005(4) -0.026(4)
C9 0.046(4) 0.040(4) 0.068(6) -0.006(4) -0.007(4) -0.018(3)
C10 0.040(4) 0.048(4) 0.035(4) -0.006(3) -0.008(3) -0.006(3)
C11 0.044(4) 0.036(4) 0.034(4) 0.000(3) -0.002(3) -0.012(3)
C12 0.035(3) 0.023(3) 0.035(4) 0.002(3) -0.006(3) -0.006(3)
C13 0.042(4) 0.036(3) 0.026(3) -0.003(3) -0.002(3) -0.015(3)
C14 0.034(4) 0.051(4) 0.051(5) -0.013(4) 0.003(3) -0.011(3)
C15 0.042(4) 0.078(6) 0.058(5) -0.009(4) 0.011(4) -0.032(4)
C16 0.053(5) 0.060(5) 0.064(6) -0.001(4) 0.011(4) -0.030(4)
C17 0.051(4) 0.034(4) 0.059(5) -0.004(3) -0.003(4) -0.015(3)
C18 0.036(4) 0.037(3) 0.027(3) -0.004(3) -0.003(3) -0.013(3)
C19 0.030(3) 0.036(3) 0.042(4) -0.005(3) 0.005(3) -0.013(3)
C20 0.038(4) 0.046(4) 0.042(4) -0.010(3) 0.001(3) -0.016(3)
C21 0.042(4) 0.049(4) 0.043(4) -0.009(3) -0.010(3) -0.017(3)
C22 0.035(4) 0.043(4) 0.058(5) -0.008(4) -0.011(3) -0.005(3)
C23 0.040(4) 0.049(4) 0.051(5) -0.022(4) 0.008(3) -0.006(3)
C24 0.036(4) 0.032(3) 0.040(4) -0.006(3) -0.002(3) -0.011(3)
C25 0.055(4) 0.039(4) 0.037(4) -0.006(3) 0.012(3) -0.022(4)
C26 0.039(4) 0.035(3) 0.036(4) 0.001(3) 0.005(3) -0.011(3)
C27 0.050(4) 0.032(3) 0.035(4) -0.002(3) -0.003(3) -0.008(3)
C28 0.047(4) 0.039(4) 0.039(4) 0.001(3) -0.004(3) -0.015(3)
C29 0.046(4) 0.039(4) 0.048(5) 0.013(3) -0.010(4) -0.007(3)
C30 0.052(4) 0.038(4) 0.049(5) -0.005(3) 0.006(4) -0.010(3)
C31 0.127(11) 0.211(17) 0.105(10) -0.042(10) 0.017(9) -0.114(12)
C32 0.161(12) 0.078(7) 0.063(7) -0.005(6) -0.033(8) 0.032(8)
C33 0.117(10) 0.072(7) 0.074(7) -0.030(6) -0.027(7) 0.025(7)
Cl1 0.0419(11) 0.0705(14) 0.0897(17) 0.0009(12) -0.0134(11) -0.0086(10)
Cl2 0.0485(11) 0.0435(10) 0.0727(14) -0.0024(9) 0.0070(10) -0.0099(8)
Hg1 0.04609(19) 0.04568(18) 0.0490(2) -0.01374(13) -0.00296(13) -0.00732(13)
N1 0.045(3) 0.040(3) 0.035(3) -0.001(3) -0.001(3) -0.006(3)
N2 0.066(4) 0.030(3) 0.035(3) -0.003(3) 0.002(3) 0.002(3)
N3 0.075(4) 0.032(3) 0.032(3) 0.000(3) 0.005(3) -0.019(3)
N4 0.058(4) 0.034(3) 0.039(4) -0.007(3) -0.001(3) -0.007(3)
N5 0.067(4) 0.027(3) 0.045(4) -0.008(3) -0.001(3) -0.009(3)
N6 0.050(3) 0.035(3) 0.031(3) 0.000(2) 0.001(3) -0.011(3)
N7 0.051(4) 0.045(3) 0.043(4) -0.009(3) -0.003(3) -0.010(3)
O1 0.095(4) 0.029(3) 0.056(4) 0.001(2) -0.019(3) -0.012(3)
O2 0.044(3) 0.043(3) 0.035(3) 0.004(2) -0.009(2) -0.015(2)
O3 0.035(2) 0.032(2) 0.047(3) 0.000(2) 0.011(2) -0.008(2)
O4 0.075(4) 0.037(3) 0.047(3) -0.011(2) -0.009(3) -0.004(3)
O5 0.049(3) 0.068(4) 0.066(4) -0.018(3) -0.001(3) -0.020(3)

loop_
_atom_type_symbol
_atom_type_description
_atom_type_scat_dispersion_real
_atom_type_scat_dispersion_imag
_atom_type_scat_source
C C 0.0033 0.0016 'International Tables Vol C Tables 4.2.6.8 and 6.1.1.4'
H H 0.0000 0.0000 'International Tables Vol C Tables 4.2.6.8 and 6.1.1.4'
Cl Cl 0.1484 0.1585 'International Tables Vol C Tables 4.2.6.8 and 6.1.1.4'
Hg Hg -2.3894 9.2266 'International Tables Vol C Tables 4.2.6.8 and 6.1.1.4'
N N 0.0061 0.0033 'International Tables Vol C Tables 4.2.6.8 and 6.1.1.4'
O O 0.0106 0.0060 'International Tables Vol C Tables 4.2.6.8 and 6.1.1.4'

loop_
_geom_angle_atom_site_label_1
_geom_angle_atom_site_label_2
_geom_angle_atom_site_label_3
_geom_angle
_geom_angle_site_symmetry_1
_geom_angle_site_symmetry_3
N1 C1 C2 121.0(7) . .
N1 C1 H1 119.5 . .
C2 C1 H1 119.5 . .
C3 C2 C1 120.5(7) . .
C3 C2 H2 119.7 . .
C1 C2 H2 119.7 . .
C2 C3 C4 119.6(7) . .
C2 C3 H3 120.2 . .
C4 C3 H3 120.2 . .
N2 C4 C3 125.5(6) . .
N2 C4 C5 117.8(6) . .
C3 C4 C5 116.7(6) . .
N1 C5 C4 124.0(6) . .
N1 C5 H5 118.0 . .
C4 C5 H5 118.0 . .
O1 C6 N3 124.4(7) . .
O1 C6 N2 123.1(6) . .
N3 C6 N2 112.5(6) . .
C8 C7 C12 119.5(6) . .
C8 C7 N3 122.7(6) . .
C12 C7 N3 117.8(6) . .
C7 C8 C9 120.0(7) . .
C7 C8 H8 120.0 . .
C9 C8 H8 120.0 . .
C10 C9 C8 119.9(7) . .
C10 C9 H9 120.0 . .
C8 C9 H9 120.0 . .
C9 C10 C11 121.0(7) . .
C9 C10 H10 119.5 . .
C11 C10 H10 119.5 . .
C12 C11 C10 118.9(6) . .
C12 C11 H11 120.5 . .
C10 C11 H11 120.5 . .
O2 C12 C11 124.2(6) . .
O2 C12 C7 115.1(6) . .
C11 C12 C7 120.5(6) . .
C18 C13 O2 119.9(6) . .
C18 C13 C14 121.7(6) . .
O2 C13 C14 117.9(6) . .
C15 C14 C13 119.4(7) . .
C15 C14 H14 120.3 . .
C13 C14 H14 120.3 . .
C16 C15 C14 119.6(7) . .
C16 C15 H15 120.2 . .
C14 C15 H15 120.2 . .
C15 C16 C17 120.8(7) . .
C15 C16 H16 119.6 . .
C17 C16 H16 119.6 . .
C16 C17 C18 120.4(7) . .
C16 C17 H17 119.8 . .
C18 C17 H17 119.8 . .
O3 C18 C13 117.0(6) . .
O3 C18 C17 124.9(6) . .
C13 C18 C17 118.1(6) . .
C20 C19 O3 122.5(6) . .
C20 C19 C24 121.8(6) . .
O3 C19 C24 115.5(6) . .
C19 C20 C21 119.8(7) . .
C19 C20 H20 120.1 . .
C21 C20 H20 120.1 . .
C20 C21 C22 120.4(7) . .
C20 C21 H21 119.8 . .
C22 C21 H21 119.8 . .
C23 C22 C21 120.2(7) . .
C23 C22 H22 119.9 . .
C21 C22 H22 119.9 . .
C22 C23 C24 120.7(6) . .
C22 C23 H23 119.6 . .
C24 C23 H23 119.6 . .
C19 C24 C23 117.0(6) . .
C19 C24 N4 117.3(6) . .
C23 C24 N4 125.7(6) . .
O4 C25 N4 125.2(7) . .
O4 C25 N5 123.7(6) . .
N4 C25 N5 111.1(6) . .
C30 C26 N5 117.7(6) . .
C30 C26 C27 117.7(6) . .
N5 C26 C27 124.5(6) . .
N6 C27 C26 121.3(6) . .
N6 C27 H27 119.3 . .
C26 C27 H27 119.3 . .
N6 C28 C29 122.0(7) . .
N6 C28 H28 119.0 . .
C29 C28 H28 119.0 . .
C28 C29 C30 119.3(7) . .
C28 C29 H29 120.4 . .
C30 C29 H29 120.4 . .
C29 C30 C26 120.0(7) . .
C29 C30 H30 120.0 . .
C26 C30 H30 120.0 . .
N7 C31 H31A 109.5 . .
N7 C31 H31B 109.5 . .
H31A C31 H31B 109.5 . .
N7 C31 H31C 109.5 . .
H31A C31 H31C 109.5 . .
H31B C31 H31C 109.5 . .
N7 C32 H32A 109.5 . .
N7 C32 H32B 109.5 . .
H32A C32 H32B 109.5 . .
N7 C32 H32C 109.5 . .
H32A C32 H32C 109.5 . .
H32B C32 H32C 109.5 . .
O5 C33 N7 123.7(10) . .
O5 C33 H33 118.1 . .
N7 C33 H33 118.1 . .
N6 Hg1 N1 115.8(2) . 2_666
N6 Hg1 Cl1 116.18(16) . .
N1 Hg1 Cl1 100.83(16) 2_666 .
N6 Hg1 Cl2 105.96(15) . .
N1 Hg1 Cl2 102.17(16) 2_666 .
Cl1 Hg1 Cl2 115.30(8) . .
C5 N1 C1 118.0(6) . .
C5 N1 Hg1 126.3(4) . 2_666
C1 N1 Hg1 115.5(5) . 2_666
C4 N2 C6 126.3(6) . .
C4 N2 H2A 116.9 . .
C6 N2 H2A 116.9 . .
C6 N3 C7 122.3(6) . .
C6 N3 H3A 118.8 . .
C7 N3 H3A 118.8 . .
C25 N4 C24 125.0(6) . .
C25 N4 H4 117.5 . .
C24 N4 H4 117.5 . .
C25 N5 C26 126.3(6) . .
C25 N5 H5A 116.9 . .
C26 N5 H5A 116.9 . .
C28 N6 C27 119.7(6) . .
C28 N6 Hg1 122.0(5) . .
C27 N6 Hg1 118.0(4) . .
C33 N7 C32 125.8(11) . .
C33 N7 C31 120.1(10) . .
C32 N7 C31 114.1(10) . .
C12 O2 C13 120.8(5) . .
C18 O3 C19 119.9(5) . .

loop_
_geom_bond_atom_site_label_1
_geom_bond_atom_site_label_2
_geom_bond_distance
_geom_bond_site_symmetry_2
C1 N1 1.335(9) .
C1 C2 1.382(10) .
C1 H1 0.9300 .
C2 C3 1.353(10) .
C2 H2 0.9300 .
C3 C4 1.380(10) .
C3 H3 0.9300 .
C4 N2 1.382(9) .
C4 C5 1.387(9) .
C5 N1 1.334(8) .
C5 H5 0.9300 .
C6 O1 1.210(8) .
C6 N3 1.369(9) .
C6 N2 1.392(9) .
C7 C8 1.373(10) .
C7 C12 1.387(9) .
C7 N3 1.412(9) .
C8 C9 1.391(11) .
C8 H8 0.9300 .
C9 C10 1.352(11) .
C9 H9 0.9300 .
C10 C11 1.391(10) .
C10 H10 0.9300 .
C11 C12 1.375(9) .
C11 H11 0.9300 .
C12 O2 1.382(8) .
C13 C18 1.367(9) .
C13 O2 1.387(8) .
C13 C14 1.384(10) .
C14 C15 1.375(11) .
C14 H14 0.9300 .
C15 C16 1.364(11) .
C15 H15 0.9300 .
C16 C17 1.377(11) .
C16 H16 0.9300 .
C17 C18 1.388(10) .
C17 H17 0.9300 .
C18 O3 1.371(8) .
C19 C20 1.370(10) .
C19 O3 1.391(8) .
C19 C24 1.402(9) .
C20 C21 1.371(10) .
C20 H20 0.9300 .
C21 C22 1.377(10) .
C21 H21 0.9300 .
C22 C23 1.380(10) .
C22 H22 0.9300 .
C23 C24 1.403(9) .
C23 H23 0.9300 .
C24 N4 1.408(9) .
C25 O4 1.215(8) .
C25 N4 1.358(9) .
C25 N5 1.384(9) .
C26 C30 1.376(10) .
C26 N5 1.395(9) .
C26 C27 1.399(9) .
C27 N6 1.335(9) .
C27 H27 0.9300 .
C28 N6 1.329(9) .
C28 C29 1.362(10) .
C28 H28 0.9300 .
C29 C30 1.367(10) .
C29 H29 0.9300 .
C30 H30 0.9300 .
C31 N7 1.477(13) .
C31 H31A 0.9600 .
C31 H31B 0.9600 .
C31 H31C 0.9600 .
C32 N7 1.374(12) .
C32 H32A 0.9600 .
C32 H32B 0.9600 .
C32 H32C 0.9600 .
C33 O5 1.311(15) .
C33 N7 1.302(13) .
C33 H33 0.9300 .
Cl1 Hg1 2.396(2) .
Cl2 Hg1 2.474(2) .
Hg1 N6 2.253(5) .
Hg1 N1 2.318(6) 2_666
N1 Hg1 2.318(6) 2_666
N2 H2A 0.8600 .
N3 H3A 0.8600 .
N4 H4 0.8600 .
N5 H5A 0.8600 .
